data_7006327
loop_
_publ_author_name
'Paluch, Marta'
'Lisowski, Jerzy'
'Lis, Tadeusz'

_publ_section_title
;
 Lanthanide complexes of chiral 3 + 3 macrocycles derived from
 (1R,2R)-1,2-diaminocyclohexane and 2,6-diformyl-4-methylphenol.
;
_journal_issue 2
_journal_name_full 'Dalton transactions (Cambridge, England : 2003)'
_journal_page_first 381
_journal_page_last 388
_journal_paper_doi 10.1039/b502863a
_journal_year 2006
_chemical_absolute_configuration rm
_chemical_formula_moiety 'C45 H54 N6 O3'
_chemical_formula_sum 'C45 H54 N6 O3'
_chemical_formula_weight 726.94
_chemical_name_systematic
;
?
;
_space_group_IT_number 4
_symmetry_cell_setting monoclinic
_symmetry_space_group_name_Hall 'P 2yb'
_symmetry_space_group_name_H-M 'P 1 21 1'
_atom_sites_solution_hydrogens geom
_atom_sites_solution_primary direct
_atom_sites_solution_secondary difmap
_audit_creation_method SHELXL-97
_cell_angle_alpha 90.00
_cell_angle_beta 92.56(3)
_cell_angle_gamma 90.00
_cell_formula_units_Z 4
_cell_length_a 14.650(4)
_cell_length_b 18.789(4)
_cell_length_c 14.803(4)
_cell_measurement_temperature 100(2)
_cell_volume 4070.6(18)
_computing_structure_refinement 'SHELXL-97 (Sheldrick, 1997)'
_computing_structure_solution 'SHELXS-97 (Sheldrick, 1990)'
_diffrn_ambient_temperature 100(2)
_diffrn_measured_fraction_theta_full 0.966
_diffrn_measured_fraction_theta_max 0.966
_diffrn_measurement_device_type 'Xcalibur PX CrysAlis CCD'
_diffrn_radiation_monochromator graphite
_diffrn_radiation_source 'fine-focus sealed tube'
_diffrn_radiation_type CuK\a
_diffrn_radiation_wavelength 1.54180
_diffrn_reflns_av_R_equivalents 0.0736
_diffrn_reflns_av_sigmaI/netI 0.1338
_diffrn_reflns_limit_h_max 17
_diffrn_reflns_limit_h_min -16
_diffrn_reflns_limit_k_max 22
_diffrn_reflns_limit_k_min -13
_diffrn_reflns_limit_l_max 17
_diffrn_reflns_limit_l_min -17
_diffrn_reflns_number 26181
_diffrn_reflns_theta_full 69.99
_diffrn_reflns_theta_max 69.99
_diffrn_reflns_theta_min 3.80
_exptl_absorpt_coefficient_mu 0.593
_exptl_absorpt_correction_type none
_exptl_crystal_colour yellow
_exptl_crystal_density_diffrn 1.186
_exptl_crystal_density_method 'not measured'
_exptl_crystal_description parralelepiped
_exptl_crystal_F_000 1560
_exptl_crystal_size_max 0.02
_exptl_crystal_size_mid 0.02
_exptl_crystal_size_min 0.01
_refine_diff_density_max 0.283
_refine_diff_density_min -0.278
_refine_diff_density_rms 0.063
_refine_ls_abs_structure_details 'Flack H D (1983), Acta Cryst. A39, 876-881'
_refine_ls_abs_structure_Flack 0.5(3)
_refine_ls_extinction_coef 0.00092(9)
_refine_ls_extinction_expression Fc^*^=kFc[1+0.001xFc^2^\l^3^/sin(2\q)]^-1/4^
_refine_ls_extinction_method SHELXL
_refine_ls_goodness_of_fit_ref 0.893
_refine_ls_hydrogen_treatment mixed
_refine_ls_matrix_type full
_refine_ls_number_parameters 988
_refine_ls_number_reflns 11185
_refine_ls_number_restraints 1
_refine_ls_restrained_S_all 0.893
_refine_ls_R_factor_all 0.0960
_refine_ls_R_factor_gt 0.0626
_refine_ls_shift/su_max 0.001
_refine_ls_shift/su_mean 0.000
_refine_ls_structure_factor_coef Fsqd
_refine_ls_weighting_details 'calc w=1/[\s^2^(Fo^2^)+(0.0586P)^2^+0.0000P] where P=(Fo^2^+2Fc^2^)/3'
_refine_ls_weighting_scheme calc
_refine_ls_wR_factor_gt 0.1305
_refine_ls_wR_factor_ref 0.1521
_reflns_number_gt 6383
_reflns_number_total 11185
_reflns_threshold_expression >2sigma(I)
_cod_data_source_file b502863a.txt
_cod_data_source_block MACROCYCLE
_cod_original_sg_symbol_H-M P21
_cod_database_code 7006327

loop_
_symmetry_equiv_pos_as_xyz
'x, y, z'
'-x, y+1/2, -z'

loop_
_atom_site_label
_atom_site_type_symbol
_atom_site_fract_x
_atom_site_fract_y
_atom_site_fract_z
_atom_site_U_iso_or_equiv
_atom_site_adp_type
_atom_site_occupancy
_atom_site_symmetry_multiplicity
_atom_site_calc_flag
_atom_site_refinement_flags
_atom_site_disorder_assembly
_atom_site_disorder_group
O1 O -0.0013(3) 0.88231(19) 0.2414(3) 0.0316(9) Uani 1 1 d . . .
H01 H 0.0328 0.8972 0.2013 0.047 Uiso 1 1 calc R . .
O2 O -0.2033(2) 0.83377(19) -0.0963(3) 0.0350(10) Uani 1 1 d . . .
H2 H -0.2596 0.8255 -0.1016 0.053 Uiso 1 1 calc R . .
O3 O -0.3738(3) 0.79927(19) 0.2556(2) 0.0315(9) Uani 1 1 d . . .
H03 H -0.3644 0.8113 0.3099 0.047 Uiso 1 1 calc R . .
N1 N 0.1256(3) 0.8725(2) 0.1230(3) 0.0262(10) Uani 1 1 d . . .
N2 N 0.0746(3) 0.8416(2) -0.0634(3) 0.0261(10) Uani 1 1 d . . .
N3 N -0.3537(3) 0.7616(2) -0.1308(3) 0.0308(11) Uani 1 1 d . . .
N4 N -0.4664(3) 0.7152(2) 0.0147(3) 0.0324(11) Uani 1 1 d . . .
N5 N -0.3144(3) 0.7818(2) 0.4222(3) 0.0324(11) Uani 1 1 d . . .
N6 N -0.1227(3) 0.8068(2) 0.4635(3) 0.0291(11) Uani 1 1 d . . .
C1 C -0.0844(4) 0.8302(3) 0.3924(4) 0.0292(12) Uani 1 1 d . . .
H1 H -0.1056 0.8734 0.3655 0.035 Uiso 1 1 calc R . .
C2 C -0.0090(3) 0.7919(3) 0.3521(3) 0.0248(12) Uani 1 1 d . . .
C3 C 0.0240(4) 0.7273(3) 0.3875(4) 0.0287(13) Uani 1 1 d . . .
H3 H -0.0031 0.7078 0.4390 0.034 Uiso 1 1 calc R . .
C4 C 0.0962(4) 0.6905(3) 0.3489(3) 0.0243(12) Uani 1 1 d . . .
C5 C 0.1317(4) 0.6214(3) 0.3866(4) 0.0364(14) Uani 1 1 d . . .
H5A H 0.1549 0.5923 0.3377 0.055 Uiso 1 1 calc R . .
H5B H 0.0821 0.5959 0.4150 0.055 Uiso 1 1 calc R . .
H5C H 0.1811 0.6307 0.4318 0.055 Uiso 1 1 calc R . .
C6 C 0.1339(4) 0.7201(3) 0.2731(3) 0.0256(12) Uani 1 1 d . . .
H6 H 0.1824 0.6960 0.2456 0.031 Uiso 1 1 calc R . .
C7 C 0.1023(4) 0.7842(3) 0.2363(3) 0.0239(11) Uani 1 1 d . . .
C8 C 0.0318(4) 0.8192(3) 0.2749(4) 0.0288(12) Uani 1 1 d . . .
C9 C 0.1469(3) 0.8121(3) 0.1572(4) 0.0270(12) Uani 1 1 d . . .
H9 H 0.1929 0.7846 0.1307 0.032 Uiso 1 1 calc R . .
C10 C 0.1771(3) 0.8992(3) 0.0471(3) 0.0234(11) Uani 1 1 d . . .
H10 H 0.2246 0.8633 0.0325 0.028 Uiso 1 1 calc R . .
C11 C 0.2241(4) 0.9683(3) 0.0749(4) 0.0287(13) Uani 1 1 d . . .
H11A H 0.2669 0.9593 0.1273 0.034 Uiso 1 1 calc R . .
H11B H 0.1778 1.0029 0.0939 0.034 Uiso 1 1 calc R . .
C12 C 0.2766(4) 1.0000(3) -0.0024(4) 0.0354(14) Uani 1 1 d . . .
H12A H 0.3038 1.0461 0.0167 0.042 Uiso 1 1 calc R . .
H12B H 0.3269 0.9675 -0.0178 0.042 Uiso 1 1 calc R . .
C13 C 0.2138(4) 1.0106(3) -0.0833(4) 0.0340(13) Uani 1 1 d . . .
H13A H 0.2487 1.0291 -0.1340 0.041 Uiso 1 1 calc R . .
H13B H 0.1667 1.0463 -0.0693 0.041 Uiso 1 1 calc R . .
C14 C 0.1679(4) 0.9411(3) -0.1109(4) 0.0270(12) Uani 1 1 d . . .
H14A H 0.2150 0.9065 -0.1282 0.032 Uiso 1 1 calc R . .
H14B H 0.1264 0.9495 -0.1645 0.032 Uiso 1 1 calc R . .
C15 C 0.1137(3) 0.9099(3) -0.0353(3) 0.0241(12) Uani 1 1 d . . .
H15 H 0.0636 0.9434 -0.0202 0.029 Uiso 1 1 calc R . .
C16 C -0.0137(4) 0.8391(3) -0.0749(3) 0.0265(12) Uani 1 1 d . . .
H16 H -0.0485 0.8807 -0.0643 0.032 Uiso 1 1 calc R . .
C17 C -0.0610(4) 0.7738(3) -0.1040(4) 0.0256(12) Uani 1 1 d . . .
C18 C -0.0141(4) 0.7115(3) -0.1230(3) 0.0271(12) Uani 1 1 d . . .
H18 H 0.0507 0.7117 -0.1179 0.033 Uiso 1 1 calc R . .
C19 C -0.0585(4) 0.6495(3) -0.1491(3) 0.0254(12) Uani 1 1 d . . .
C20 C -0.0053(4) 0.5815(3) -0.1661(4) 0.0360(14) Uani 1 1 d . . .
H20A H 0.0568 0.5936 -0.1825 0.054 Uiso 1 1 calc R . .
H20B H -0.0360 0.5548 -0.2156 0.054 Uiso 1 1 calc R . .
H20C H -0.0027 0.5523 -0.1112 0.054 Uiso 1 1 calc R . .
C21 C -0.1526(4) 0.6495(3) -0.1538(4) 0.0323(13) Uani 1 1 d . . .
H21 H -0.1842 0.6069 -0.1699 0.039 Uiso 1 1 calc R . .
C22 C -0.2029(4) 0.7108(3) -0.1356(4) 0.0266(12) Uani 1 1 d . . .
C23 C -0.1562(4) 0.7731(3) -0.1119(4) 0.0296(13) Uani 1 1 d . . .
C24 C -0.3012(4) 0.7068(3) -0.1417(4) 0.0307(13) Uani 1 1 d . . .
H24 H -0.3290 0.6620 -0.1544 0.037 Uiso 1 1 calc R . .
C25 C -0.4530(4) 0.7503(3) -0.1420(4) 0.0296(12) Uani 1 1 d . . .
H25 H -0.4647 0.6995 -0.1588 0.035 Uiso 1 1 calc R . .
C26 C -0.4905(4) 0.7978(3) -0.2187(4) 0.0344(14) Uani 1 1 d . . .
H26A H -0.4766 0.8481 -0.2040 0.041 Uiso 1 1 calc R . .
H26B H -0.4599 0.7857 -0.2750 0.041 Uiso 1 1 calc R . .
C27 C -0.5934(4) 0.7887(3) -0.2339(4) 0.0357(14) Uani 1 1 d . . .
H27A H -0.6161 0.8221 -0.2814 0.043 Uiso 1 1 calc R . .
H27B H -0.6068 0.7396 -0.2551 0.043 Uiso 1 1 calc R . .
C28 C -0.6421(4) 0.8025(3) -0.1477(4) 0.0396(15) Uani 1 1 d . . .
H28A H -0.6354 0.8533 -0.1309 0.048 Uiso 1 1 calc R . .
H28B H -0.7081 0.7923 -0.1578 0.048 Uiso 1 1 calc R . .
C29 C -0.6034(4) 0.7566(3) -0.0715(4) 0.0331(13) Uani 1 1 d . . .
H29A H -0.6163 0.7060 -0.0859 0.040 Uiso 1 1 calc R . .
H29B H -0.6347 0.7684 -0.0155 0.040 Uiso 1 1 calc R . .
C30 C -0.4995(3) 0.7663(3) -0.0543(4) 0.0290(13) Uani 1 1 d . . .
H30 H -0.4856 0.8160 -0.0340 0.035 Uiso 1 1 calc R . .
C31 C -0.4386(3) 0.7418(3) 0.0914(4) 0.0284(12) Uani 1 1 d . . .
H31 H -0.4362 0.7921 0.0984 0.034 Uiso 1 1 calc R . .
C32 C -0.4105(4) 0.6960(3) 0.1682(4) 0.0282(12) Uani 1 1 d . . .
C33 C -0.4193(4) 0.6224(3) 0.1634(4) 0.0285(12) Uani 1 1 d . . .
H33 H -0.4419 0.6016 0.1084 0.034 Uiso 1 1 calc R . .
C34 C -0.3964(4) 0.5781(3) 0.2363(4) 0.0298(13) Uani 1 1 d . . .
C35 C -0.4127(4) 0.4985(3) 0.2291(4) 0.0392(15) Uani 1 1 d . . .
H35A H -0.3551 0.4732 0.2425 0.059 Uiso 1 1 calc R . .
H35B H -0.4355 0.4867 0.1677 0.059 Uiso 1 1 calc R . .
H35C H -0.4578 0.4841 0.2725 0.059 Uiso 1 1 calc R . .
C36 C -0.3628(3) 0.6094(3) 0.3151(4) 0.0285(13) Uani 1 1 d . . .
H36 H -0.3458 0.5800 0.3653 0.034 Uiso 1 1 calc R . .
C37 C -0.3530(4) 0.6836(3) 0.3234(4) 0.0266(12) Uani 1 1 d . . .
C38 C -0.3785(4) 0.7269(3) 0.2499(4) 0.0279(13) Uani 1 1 d . . .
C39 C -0.3180(4) 0.7144(3) 0.4092(4) 0.0304(13) Uani 1 1 d . . .
H39 H -0.2974 0.6834 0.4565 0.037 Uiso 1 1 calc R . .
C40 C -0.2779(3) 0.8071(3) 0.5119(3) 0.0278(12) Uani 1 1 d . . .
H40 H -0.2613 0.7654 0.5513 0.033 Uiso 1 1 calc R . .
C41 C -0.3529(4) 0.8516(3) 0.5554(4) 0.0358(14) Uani 1 1 d . . .
H41A H -0.3729 0.8904 0.5138 0.043 Uiso 1 1 calc R . .
H41B H -0.4064 0.8210 0.5660 0.043 Uiso 1 1 calc R . .
C42 C -0.3167(4) 0.8835(3) 0.6453(4) 0.0372(15) Uani 1 1 d . . .
H42A H -0.3650 0.9130 0.6713 0.045 Uiso 1 1 calc R . .
H42B H -0.3014 0.8446 0.6885 0.045 Uiso 1 1 calc R . .
C43 C -0.2321(4) 0.9291(3) 0.6330(4) 0.0397(15) Uani 1 1 d . . .
H43A H -0.2483 0.9708 0.5947 0.048 Uiso 1 1 calc R . .
H43B H -0.2081 0.9466 0.6925 0.048 Uiso 1 1 calc R . .
C44 C -0.1597(4) 0.8848(3) 0.5886(4) 0.0343(14) Uani 1 1 d . . .
H44A H -0.1398 0.8459 0.6302 0.041 Uiso 1 1 calc R . .
H44B H -0.1059 0.9151 0.5784 0.041 Uiso 1 1 calc R . .
C45 C -0.1937(4) 0.8527(3) 0.4988(4) 0.0313(13) Uani 1 1 d . . .
H45 H -0.2090 0.8916 0.4545 0.038 Uiso 1 1 calc R . .
O4 O 0.9005(2) 1.01801(19) 0.4129(3) 0.0301(9) Uani 1 1 d . . .
H04 H 0.9534 1.0040 0.4282 0.045 Uiso 1 1 calc R . .
O5 O 0.6059(3) 1.05740(18) 0.6482(2) 0.0292(9) Uani 1 1 d . . .
H05 H 0.5836 1.0585 0.5949 0.044 Uiso 1 1 calc R . .
O6 O 0.9492(2) 0.99322(19) 0.7960(2) 0.0276(8) Uani 1 1 d . . .
H06 H 0.9139 0.9890 0.8389 0.041 Uiso 1 1 calc R . .
N7 N 0.6590(3) 1.1140(2) 0.3463(3) 0.0276(10) Uani 1 1 d . . .
N8 N 0.5443(3) 1.1144(2) 0.5001(3) 0.0300(11) Uani 1 1 d . . .
N9 N 0.6838(3) 1.0766(2) 0.9132(3) 0.0271(10) Uani 1 1 d . . .
N10 N 0.8688(3) 1.0300(2) 0.9436(3) 0.0233(10) Uani 1 1 d . . .
N11 N 1.1515(3) 1.0215(2) 0.6220(3) 0.0277(10) Uani 1 1 d . . .
N12 N 1.0764(3) 1.0246(2) 0.4383(3) 0.0268(10) Uani 1 1 d . . .
C46 C 1.0730(2) 1.08994(17) 0.4150(2) 0.0283(12) Uani 1 1 d . . .
H46 H 1.1281 1.1167 0.4159 0.034 Uiso 1 1 calc R . .
C47 C 0.9883(2) 1.12479(17) 0.3874(2) 0.0247(12) Uani 1 1 d R . .
C48 C 0.9884(2) 1.19607(17) 0.3602(2) 0.0278(12) Uani 1 1 d R . .
H48 H 1.0447 1.2213 0.3605 0.033 Uiso 1 1 calc R . .
C49 C 0.9086(4) 1.2306(3) 0.3328(3) 0.0275(12) Uani 1 1 d . . .
C50 C 0.9117(4) 1.3067(3) 0.3012(4) 0.0358(14) Uani 1 1 d . . .
H50A H 0.9308 1.3375 0.3520 0.054 Uiso 1 1 calc R . .
H50B H 0.8509 1.3211 0.2777 0.054 Uiso 1 1 calc R . .
H50C H 0.9554 1.3111 0.2533 0.054 Uiso 1 1 calc R . .
C51 C 0.8262(4) 1.1932(3) 0.3353(3) 0.0279(12) Uani 1 1 d . . .
H51 H 0.7708 1.2168 0.3180 0.034 Uiso 1 1 calc R . .
C52 C 0.8232(4) 1.1222(3) 0.3626(3) 0.0246(12) Uani 1 1 d . . .
C53 C 0.9037(4) 1.0876(3) 0.3875(4) 0.0268(12) Uani 1 1 d . . .
C54 C 0.7356(3) 1.0839(3) 0.3664(3) 0.0272(12) Uani 1 1 d . . .
H54 H 0.7360 1.0354 0.3843 0.033 Uiso 1 1 calc R . .
C55 C 0.5765(3) 1.0707(3) 0.3505(3) 0.0274(12) Uani 1 1 d . . .
H55 H 0.5920 1.0238 0.3792 0.033 Uiso 1 1 calc R . .
C56 C 0.5375(4) 1.0588(3) 0.2543(4) 0.0354(14) Uani 1 1 d . . .
H56A H 0.5281 1.1053 0.2239 0.042 Uiso 1 1 calc R . .
H56B H 0.5816 1.0311 0.2198 0.042 Uiso 1 1 calc R . .
C57 C 0.4469(4) 1.0190(3) 0.2544(4) 0.0421(16) Uani 1 1 d . . .
H57A H 0.4215 1.0147 0.1915 0.051 Uiso 1 1 calc R . .
H57B H 0.4576 0.9703 0.2782 0.051 Uiso 1 1 calc R . .
C58 C 0.3788(4) 1.0563(3) 0.3111(4) 0.0414(15) Uani 1 1 d . . .
H58A H 0.3223 1.0274 0.3127 0.050 Uiso 1 1 calc R . .
H58B H 0.3627 1.1029 0.2836 0.050 Uiso 1 1 calc R . .
C59 C 0.4177(4) 1.0674(3) 0.4064(4) 0.0350(14) Uani 1 1 d . . .
H59A H 0.4291 1.0206 0.4355 0.042 Uiso 1 1 calc R . .
H59B H 0.3728 1.0934 0.4420 0.042 Uiso 1 1 calc R . .
C60 C 0.5075(3) 1.1098(3) 0.4068(3) 0.0286(12) Uani 1 1 d . . .
H60 H 0.4960 1.1586 0.3818 0.034 Uiso 1 1 calc R . .
C61 C 0.5525(3) 1.1761(3) 0.5362(4) 0.0289(13) Uani 1 1 d . . .
H61 H 0.5371 1.2172 0.5013 0.035 Uiso 1 1 calc R . .
C62 C 0.5856(3) 1.1843(3) 0.6305(4) 0.0246(12) Uani 1 1 d . . .
C63 C 0.5877(3) 1.2512(3) 0.6697(4) 0.0274(12) Uani 1 1 d . . .
H63 H 0.5701 1.2913 0.6339 0.033 Uiso 1 1 calc R . .
C64 C 0.6150(3) 1.2612(3) 0.7605(4) 0.0274(12) Uani 1 1 d . . .
C65 C 0.6129(4) 1.3348(3) 0.8021(4) 0.0337(14) Uani 1 1 d . . .
H65A H 0.545(4) 1.352(3) 0.795(4) 0.040 Uiso 1 1 d . . .
H65B H 0.637(4) 1.334(3) 0.866(4) 0.040 Uiso 1 1 d . . .
H65C H 0.649(4) 1.365(3) 0.764(4) 0.040 Uiso 1 1 d . . .
C66 C 0.6405(4) 1.2010(3) 0.8104(4) 0.0292(13) Uani 1 1 d . . .
H66 H 0.6609 1.2068 0.8718 0.035 Uiso 1 1 calc R . .
C67 C 0.6373(3) 1.1330(3) 0.7739(4) 0.0246(12) Uani 1 1 d . . .
C68 C 0.6095(3) 1.1245(3) 0.6824(4) 0.0258(12) Uani 1 1 d . . .
C69 C 0.6632(3) 1.0709(3) 0.8290(4) 0.0281(12) Uani 1 1 d . . .
H69 H 0.6647 1.0254 0.8014 0.034 Uiso 1 1 calc R . .
C70 C 0.7077(4) 1.0109(3) 0.9632(3) 0.0264(12) Uani 1 1 d . . .
H70 H 0.7116 0.9704 0.9197 0.032 Uiso 1 1 calc R . .
C71 C 0.6332(4) 0.9959(3) 1.0295(4) 0.0360(14) Uani 1 1 d . . .
H71A H 0.6235 1.0389 1.0666 0.043 Uiso 1 1 calc R . .
H71B H 0.5752 0.9853 0.9953 0.043 Uiso 1 1 calc R . .
C72 C 0.6580(4) 0.9334(3) 1.0916(4) 0.0364(14) Uani 1 1 d . . .
H72A H 0.6102 0.9274 1.1362 0.044 Uiso 1 1 calc R . .
H72B H 0.6606 0.8892 1.0554 0.044 Uiso 1 1 calc R . .
C73 C 0.7490(4) 0.9455(3) 1.1408(4) 0.0327(13) Uani 1 1 d . . .
H73A H 0.7648 0.9036 1.1790 0.039 Uiso 1 1 calc R . .
H73B H 0.7452 0.9875 1.1808 0.039 Uiso 1 1 calc R . .
C74 C 0.8234(4) 0.9574(3) 1.0733(4) 0.0293(13) Uani 1 1 d . . .
H74A H 0.8297 0.9144 1.0356 0.035 Uiso 1 1 calc R . .
H74B H 0.8826 0.9660 1.1064 0.035 Uiso 1 1 calc R . .
C75 C 0.7995(3) 1.0214(3) 1.0125(3) 0.0243(11) Uani 1 1 d . . .
H75 H 0.7977 1.0654 1.0503 0.029 Uiso 1 1 calc R . .
C76 C 0.9125(3) 1.0891(3) 0.9415(3) 0.0256(12) Uani 1 1 d . . .
H76 H 0.8996 1.1249 0.9844 0.031 Uiso 1 1 calc R . .
C77 C 0.9818(4) 1.1033(3) 0.8753(3) 0.0230(11) Uani 1 1 d . . .
C78 C 1.0342(4) 1.1650(3) 0.8834(4) 0.0284(12) Uani 1 1 d . . .
H78 H 1.0234 1.1973 0.9312 0.034 Uiso 1 1 calc R . .
C79 C 1.1016(4) 1.1806(3) 0.8239(3) 0.0265(12) Uani 1 1 d . . .
C80 C 1.1596(4) 1.2471(3) 0.8368(4) 0.0325(13) Uani 1 1 d . . .
H80A H 1.2125 1.2367 0.8776 0.049 Uiso 1 1 calc R . .
H80B H 1.1230 1.2849 0.8629 0.049 Uiso 1 1 calc R . .
H80C H 1.1808 1.2628 0.7781 0.049 Uiso 1 1 calc R . .
C81 C 1.1164(3) 1.1323(3) 0.7556(3) 0.0252(12) Uani 1 1 d . . .
H81 H 1.1630 1.1422 0.7149 0.030 Uiso 1 1 calc R . .
C82 C 1.0664(3) 1.0699(3) 0.7436(3) 0.0225(11) Uani 1 1 d . . .
C83 C 0.9984(3) 1.0551(3) 0.8064(3) 0.0220(11) Uani 1 1 d . . .
C84 C 1.0844(3) 1.0175(3) 0.6732(3) 0.0237(11) Uani 1 1 d . . .
H84 H 1.0436 0.9784 0.6655 0.028 Uiso 1 1 calc R . .
C85 C 1.1624(3) 0.9629(3) 0.5578(3) 0.0237(11) Uani 1 1 d . . .
H85 H 1.1094 0.9296 0.5616 0.028 Uiso 1 1 calc R . .
C86 C 1.2505(4) 0.9223(3) 0.5815(4) 0.0314(13) Uani 1 1 d . . .
H86A H 1.2485 0.9039 0.6440 0.038 Uiso 1 1 calc R . .
H86B H 1.3031 0.9553 0.5790 0.038 Uiso 1 1 calc R . .
C87 C 1.2639(4) 0.8604(3) 0.5166(4) 0.0353(14) Uani 1 1 d . . .
H87A H 1.3229 0.8366 0.5320 0.042 Uiso 1 1 calc R . .
H87B H 1.2144 0.8251 0.5230 0.042 Uiso 1 1 calc R . .
C88 C 1.2632(4) 0.8866(3) 0.4200(4) 0.0321(13) Uani 1 1 d . . .
H88A H 1.2660 0.8454 0.3785 0.038 Uiso 1 1 calc R . .
H88B H 1.3178 0.9165 0.4115 0.038 Uiso 1 1 calc R . .
C89 C 1.1778(4) 0.9296(3) 0.3967(4) 0.0309(13) Uani 1 1 d . . .
H89A H 1.1239 0.8979 0.3979 0.037 Uiso 1 1 calc R . .
H89B H 1.1813 0.9486 0.3346 0.037 Uiso 1 1 calc R . .
C90 C 1.1655(3) 0.9911(3) 0.4619(3) 0.0239(11) Uani 1 1 d . . .
H90 H 1.2160 1.0265 0.4572 0.029 Uiso 1 1 calc R . .

loop_
_atom_site_aniso_label
_atom_site_aniso_U_11
_atom_site_aniso_U_22
_atom_site_aniso_U_33
_atom_site_aniso_U_23
_atom_site_aniso_U_13
_atom_site_aniso_U_12
O1 0.037(2) 0.026(2) 0.033(2) 0.0058(17) 0.0067(18) 0.0001(17)
O2 0.028(2) 0.027(2) 0.051(3) -0.0090(19) 0.005(2) 0.0005(17)
O3 0.044(2) 0.024(2) 0.028(2) -0.0015(16) 0.0050(19) -0.0019(18)
N1 0.030(3) 0.024(2) 0.024(3) 0.0016(19) 0.003(2) -0.0023(19)
N2 0.027(2) 0.023(2) 0.029(3) -0.0007(19) 0.007(2) 0.0021(19)
N3 0.027(3) 0.031(3) 0.034(3) -0.005(2) -0.001(2) 0.003(2)
N4 0.032(3) 0.032(3) 0.033(3) 0.002(2) 0.000(2) 0.000(2)
N5 0.034(3) 0.034(3) 0.029(3) -0.003(2) 0.008(2) -0.006(2)
N6 0.031(3) 0.031(3) 0.027(3) -0.002(2) 0.011(2) 0.001(2)
C1 0.031(3) 0.027(3) 0.030(3) -0.004(2) 0.005(3) 0.000(2)
C2 0.027(3) 0.025(3) 0.022(3) -0.004(2) 0.001(2) -0.006(2)
C3 0.029(3) 0.032(3) 0.026(3) 0.001(2) 0.003(2) -0.001(2)
C4 0.030(3) 0.021(3) 0.022(3) 0.002(2) 0.001(2) 0.002(2)
C5 0.046(4) 0.031(3) 0.032(3) 0.005(3) 0.001(3) 0.000(3)
C6 0.029(3) 0.020(3) 0.028(3) 0.001(2) 0.005(2) 0.002(2)
C7 0.029(3) 0.019(3) 0.024(3) 0.001(2) 0.004(2) -0.006(2)
C8 0.038(3) 0.018(3) 0.031(3) 0.002(2) -0.003(3) -0.004(2)
C9 0.027(3) 0.025(3) 0.029(3) 0.002(2) -0.001(2) -0.003(2)
C10 0.021(3) 0.029(3) 0.020(3) 0.006(2) 0.000(2) -0.006(2)
C11 0.034(3) 0.022(3) 0.030(3) 0.004(2) 0.003(3) -0.003(2)
C12 0.038(3) 0.035(3) 0.034(3) -0.001(3) 0.004(3) -0.013(3)
C13 0.031(3) 0.032(3) 0.040(3) 0.005(3) 0.003(3) 0.001(2)
C14 0.027(3) 0.026(3) 0.028(3) 0.006(2) 0.003(2) 0.002(2)
C15 0.023(3) 0.025(3) 0.024(3) 0.002(2) 0.000(2) -0.004(2)
C16 0.035(3) 0.020(3) 0.024(3) -0.003(2) 0.006(2) -0.004(2)
C17 0.026(3) 0.024(3) 0.027(3) 0.002(2) 0.001(2) -0.002(2)
C18 0.032(3) 0.025(3) 0.025(3) 0.006(2) 0.002(2) 0.001(2)
C19 0.028(3) 0.027(3) 0.021(3) 0.003(2) 0.003(2) 0.008(2)
C20 0.044(4) 0.030(3) 0.034(3) 0.005(3) 0.002(3) 0.002(3)
C21 0.045(4) 0.023(3) 0.029(3) 0.000(2) 0.002(3) 0.002(3)
C22 0.028(3) 0.020(3) 0.032(3) -0.001(2) 0.002(2) 0.002(2)
C23 0.040(3) 0.025(3) 0.024(3) -0.001(2) 0.003(3) 0.003(2)
C24 0.034(3) 0.027(3) 0.030(3) 0.000(2) -0.002(3) 0.003(2)
C25 0.028(3) 0.030(3) 0.030(3) 0.002(2) -0.005(2) 0.000(2)
C26 0.037(3) 0.034(3) 0.032(3) 0.003(3) -0.002(3) -0.003(3)
C27 0.035(3) 0.037(3) 0.035(3) 0.003(3) -0.006(3) 0.000(3)
C28 0.040(4) 0.040(4) 0.038(4) 0.006(3) -0.003(3) 0.003(3)
C29 0.030(3) 0.034(3) 0.035(3) 0.004(3) 0.000(3) -0.003(2)
C30 0.027(3) 0.030(3) 0.030(3) 0.002(2) 0.003(2) 0.000(2)
C31 0.027(3) 0.027(3) 0.032(3) 0.005(2) 0.007(2) -0.002(2)
C32 0.030(3) 0.030(3) 0.025(3) -0.001(2) 0.005(2) -0.006(2)
C33 0.027(3) 0.030(3) 0.029(3) -0.004(2) 0.006(2) -0.005(2)
C34 0.031(3) 0.021(3) 0.038(3) -0.004(2) 0.009(3) 0.003(2)
C35 0.047(4) 0.029(3) 0.042(4) -0.001(3) 0.008(3) 0.000(3)
C36 0.027(3) 0.028(3) 0.031(3) 0.005(2) 0.008(2) 0.002(2)
C37 0.029(3) 0.031(3) 0.020(3) 0.000(2) 0.001(2) 0.001(2)
C38 0.032(3) 0.027(3) 0.025(3) 0.007(2) 0.008(3) 0.001(2)
C39 0.035(3) 0.032(3) 0.026(3) 0.001(2) 0.009(3) -0.004(2)
C40 0.029(3) 0.031(3) 0.024(3) -0.004(2) 0.007(2) -0.004(2)
C41 0.033(3) 0.036(3) 0.040(4) 0.001(3) 0.014(3) 0.003(3)
C42 0.035(3) 0.034(3) 0.043(4) -0.007(3) 0.011(3) -0.005(3)
C43 0.035(3) 0.038(4) 0.047(4) -0.016(3) 0.013(3) 0.000(3)
C44 0.031(3) 0.032(3) 0.040(4) -0.013(3) 0.004(3) -0.001(2)
C45 0.035(3) 0.026(3) 0.033(3) 0.000(2) 0.008(3) 0.000(2)
O4 0.034(2) 0.0190(19) 0.037(2) 0.0020(17) 0.0002(19) 0.0008(16)
O5 0.040(2) 0.0212(19) 0.026(2) -0.0034(16) -0.0048(18) -0.0016(16)
O6 0.032(2) 0.027(2) 0.025(2) -0.0047(16) 0.0081(16) -0.0058(16)
N7 0.024(2) 0.032(3) 0.026(3) -0.001(2) 0.003(2) -0.0013(19)
N8 0.037(3) 0.032(3) 0.021(2) -0.001(2) 0.001(2) -0.001(2)
N9 0.027(2) 0.027(2) 0.028(3) 0.005(2) 0.002(2) 0.0021(19)
N10 0.024(2) 0.026(2) 0.020(2) 0.0051(18) 0.0058(19) 0.0026(18)
N11 0.029(2) 0.032(3) 0.022(2) -0.004(2) 0.005(2) 0.001(2)
N12 0.026(2) 0.031(3) 0.023(2) -0.001(2) 0.005(2) 0.005(2)
C46 0.028(3) 0.030(3) 0.028(3) 0.002(2) 0.006(2) 0.001(2)
C47 0.028(3) 0.021(3) 0.025(3) -0.004(2) 0.005(2) 0.003(2)
C48 0.036(3) 0.022(3) 0.025(3) -0.004(2) 0.007(2) 0.000(2)
C49 0.039(3) 0.026(3) 0.019(3) -0.001(2) 0.006(2) 0.004(2)
C50 0.038(3) 0.028(3) 0.041(4) 0.005(3) 0.001(3) 0.005(3)
C51 0.031(3) 0.031(3) 0.022(3) -0.007(2) 0.003(2) 0.002(2)
C52 0.027(3) 0.026(3) 0.022(3) 0.002(2) 0.002(2) 0.002(2)
C53 0.034(3) 0.024(3) 0.023(3) -0.001(2) 0.003(2) -0.003(2)
C54 0.026(3) 0.033(3) 0.024(3) 0.002(2) 0.003(2) 0.000(2)
C55 0.025(3) 0.027(3) 0.030(3) -0.004(2) 0.004(2) -0.009(2)
C56 0.034(3) 0.043(4) 0.029(3) -0.002(3) -0.001(3) -0.002(3)
C57 0.050(4) 0.044(4) 0.032(3) -0.010(3) -0.001(3) -0.014(3)
C58 0.042(4) 0.050(4) 0.031(3) 0.007(3) -0.009(3) -0.013(3)
C59 0.031(3) 0.042(4) 0.033(3) -0.004(3) 0.004(3) -0.004(3)
C60 0.024(3) 0.035(3) 0.027(3) -0.002(2) 0.001(2) -0.002(2)
C61 0.026(3) 0.032(3) 0.029(3) 0.005(2) 0.009(2) 0.003(2)
C62 0.023(3) 0.024(3) 0.027(3) 0.002(2) 0.001(2) -0.003(2)
C63 0.021(3) 0.023(3) 0.038(3) 0.001(2) 0.009(2) -0.001(2)
C64 0.022(3) 0.026(3) 0.034(3) -0.005(2) 0.004(2) -0.008(2)
C65 0.036(3) 0.028(3) 0.036(4) -0.003(3) 0.000(3) 0.002(3)
C66 0.026(3) 0.027(3) 0.035(3) -0.004(2) 0.007(2) -0.008(2)
C67 0.018(3) 0.024(3) 0.032(3) 0.001(2) 0.005(2) -0.002(2)
C68 0.025(3) 0.019(3) 0.034(3) -0.001(2) 0.007(2) -0.004(2)
C69 0.021(3) 0.029(3) 0.034(3) 0.006(2) 0.004(2) 0.002(2)
C70 0.035(3) 0.025(3) 0.020(3) -0.001(2) 0.005(2) 0.002(2)
C71 0.041(4) 0.038(3) 0.029(3) 0.000(3) 0.007(3) -0.002(3)
C72 0.040(3) 0.032(3) 0.038(4) -0.001(3) 0.012(3) 0.001(3)
C73 0.044(4) 0.030(3) 0.025(3) 0.001(2) 0.012(3) 0.001(3)
C74 0.037(3) 0.026(3) 0.026(3) 0.009(2) 0.008(2) 0.005(2)
C75 0.027(3) 0.026(3) 0.020(3) 0.004(2) 0.008(2) -0.003(2)
C76 0.020(3) 0.033(3) 0.024(3) 0.003(2) 0.004(2) 0.007(2)
C77 0.033(3) 0.021(3) 0.015(3) 0.001(2) 0.002(2) -0.002(2)
C78 0.032(3) 0.026(3) 0.027(3) -0.004(2) -0.003(2) 0.000(2)
C79 0.031(3) 0.025(3) 0.023(3) 0.004(2) -0.001(2) -0.001(2)
C80 0.036(3) 0.022(3) 0.040(3) -0.006(2) 0.006(3) -0.007(2)
C81 0.024(3) 0.029(3) 0.023(3) 0.004(2) 0.004(2) -0.004(2)
C82 0.027(3) 0.020(3) 0.020(3) -0.005(2) 0.006(2) -0.006(2)
C83 0.022(3) 0.023(3) 0.021(3) 0.000(2) -0.001(2) 0.001(2)
C84 0.034(3) 0.021(3) 0.016(3) -0.008(2) 0.002(2) 0.002(2)
C85 0.024(3) 0.031(3) 0.017(3) 0.000(2) 0.005(2) 0.001(2)
C86 0.032(3) 0.034(3) 0.028(3) -0.002(2) 0.000(3) 0.004(2)
C87 0.036(3) 0.035(3) 0.036(3) -0.004(3) 0.005(3) 0.011(3)
C88 0.035(3) 0.035(3) 0.027(3) -0.004(2) 0.009(3) 0.004(3)
C89 0.030(3) 0.034(3) 0.028(3) -0.006(3) 0.000(2) 0.005(2)
C90 0.023(3) 0.027(3) 0.021(3) -0.002(2) 0.001(2) 0.009(2)

loop_
_atom_type_symbol
_atom_type_description
_atom_type_scat_dispersion_real
_atom_type_scat_dispersion_imag
_atom_type_scat_source
C C 0.0181 0.0091 'International Tables Vol C Tables 4.2.6.8 and 6.1.1.4'
H H 0.0000 0.0000 'International Tables Vol C Tables 4.2.6.8 and 6.1.1.4'
N N 0.0311 0.0180 'International Tables Vol C Tables 4.2.6.8 and 6.1.1.4'
O O 0.0492 0.0322 'International Tables Vol C Tables 4.2.6.8 and 6.1.1.4'

loop_
_geom_angle_atom_site_label_1
_geom_angle_atom_site_label_2
_geom_angle_atom_site_label_3
_geom_angle
_geom_angle_site_symmetry_1
_geom_angle_site_symmetry_3
_geom_angle_publ_flag
C8 O1 H01 109.5 . . ?
C23 O2 H2 109.5 . . ?
C38 O3 H03 109.5 . . ?
C9 N1 C10 118.9(5) . . ?
C16 N2 C15 116.5(4) . . ?
C24 N3 C25 117.4(5) . . ?
C31 N4 C30 116.1(5) . . ?
C39 N5 C40 117.4(5) . . ?
C1 N6 C45 115.6(5) . . ?
N6 C1 C2 121.8(5) . . ?
N6 C1 H1 119.1 . . ?
C2 C1 H1 119.1 . . ?
C3 C2 C8 117.8(5) . . ?
C3 C2 C1 121.8(5) . . ?
C8 C2 C1 120.4(5) . . ?
C2 C3 C4 121.9(5) . . ?
C2 C3 H3 119.0 . . ?
C4 C3 H3 119.0 . . ?
C6 C4 C3 117.6(5) . . ?
C6 C4 C5 120.4(5) . . ?
C3 C4 C5 122.0(5) . . ?
C4 C5 H5A 109.5 . . ?
C4 C5 H5B 109.5 . . ?
H5A C5 H5B 109.5 . . ?
C4 C5 H5C 109.5 . . ?
H5A C5 H5C 109.5 . . ?
H5B C5 H5C 109.5 . . ?
C4 C6 C7 121.8(5) . . ?
C4 C6 H6 119.1 . . ?
C7 C6 H6 119.1 . . ?
C8 C7 C6 119.7(5) . . ?
C8 C7 C9 122.2(5) . . ?
C6 C7 C9 118.1(5) . . ?
O1 C8 C7 121.8(5) . . ?
O1 C8 C2 117.0(5) . . ?
C7 C8 C2 121.2(5) . . ?
N1 C9 C7 121.9(5) . . ?
N1 C9 H9 119.1 . . ?
C7 C9 H9 119.1 . . ?
N1 C10 C15 110.1(4) . . ?
N1 C10 C11 109.1(4) . . ?
C15 C10 C11 111.1(4) . . ?
N1 C10 H10 108.8 . . ?
C15 C10 H10 108.8 . . ?
C11 C10 H10 108.8 . . ?
C10 C11 C12 111.6(4) . . ?
C10 C11 H11A 109.3 . . ?
C12 C11 H11A 109.3 . . ?
C10 C11 H11B 109.3 . . ?
C12 C11 H11B 109.3 . . ?
H11A C11 H11B 108.0 . . ?
C13 C12 C11 109.9(5) . . ?
C13 C12 H12A 109.7 . . ?
C11 C12 H12A 109.7 . . ?
C13 C12 H12B 109.7 . . ?
C11 C12 H12B 109.7 . . ?
H12A C12 H12B 108.2 . . ?
C12 C13 C14 110.6(5) . . ?
C12 C13 H13A 109.5 . . ?
C14 C13 H13A 109.5 . . ?
C12 C13 H13B 109.5 . . ?
C14 C13 H13B 109.5 . . ?
H13A C13 H13B 108.1 . . ?
C13 C14 C15 111.9(4) . . ?
C13 C14 H14A 109.2 . . ?
C15 C14 H14A 109.2 . . ?
C13 C14 H14B 109.2 . . ?
C15 C14 H14B 109.2 . . ?
H14A C14 H14B 107.9 . . ?
N2 C15 C10 109.4(4) . . ?
N2 C15 C14 110.0(4) . . ?
C10 C15 C14 108.9(4) . . ?
N2 C15 H15 109.5 . . ?
C10 C15 H15 109.5 . . ?
C14 C15 H15 109.5 . . ?
N2 C16 C17 121.7(5) . . ?
N2 C16 H16 119.2 . . ?
C17 C16 H16 119.2 . . ?
C18 C17 C23 118.5(5) . . ?
C18 C17 C16 122.2(5) . . ?
C23 C17 C16 119.4(5) . . ?
C19 C18 C17 122.4(5) . . ?
C19 C18 H18 118.8 . . ?
C17 C18 H18 118.8 . . ?
C21 C19 C18 118.2(5) . . ?
C21 C19 C20 120.6(5) . . ?
C18 C19 C20 121.1(5) . . ?
C19 C20 H20A 109.5 . . ?
C19 C20 H20B 109.5 . . ?
H20A C20 H20B 109.5 . . ?
C19 C20 H20C 109.5 . . ?
H20A C20 H20C 109.5 . . ?
H20B C20 H20C 109.5 . . ?
C19 C21 C22 121.6(5) . . ?
C19 C21 H21 119.2 . . ?
C22 C21 H21 119.2 . . ?
C23 C22 C21 118.9(5) . . ?
C23 C22 C24 122.5(5) . . ?
C21 C22 C24 118.6(5) . . ?
O2 C23 C22 120.1(5) . . ?
O2 C23 C17 119.5(5) . . ?
C22 C23 C17 120.4(5) . . ?
N3 C24 C22 123.2(5) . . ?
N3 C24 H24 118.4 . . ?
C22 C24 H24 118.4 . . ?
N3 C25 C30 110.7(4) . . ?
N3 C25 C26 108.7(4) . . ?
C30 C25 C26 111.1(5) . . ?
N3 C25 H25 108.8 . . ?
C30 C25 H25 108.8 . . ?
C26 C25 H25 108.8 . . ?
C27 C26 C25 111.4(5) . . ?
C27 C26 H26A 109.3 . . ?
C25 C26 H26A 109.3 . . ?
C27 C26 H26B 109.3 . . ?
C25 C26 H26B 109.3 . . ?
H26A C26 H26B 108.0 . . ?
C28 C27 C26 110.9(5) . . ?
C28 C27 H27A 109.5 . . ?
C26 C27 H27A 109.5 . . ?
C28 C27 H27B 109.5 . . ?
C26 C27 H27B 109.5 . . ?
H27A C27 H27B 108.0 . . ?
C29 C28 C27 110.9(5) . . ?
C29 C28 H28A 109.5 . . ?
C27 C28 H28A 109.5 . . ?
C29 C28 H28B 109.5 . . ?
C27 C28 H28B 109.5 . . ?
H28A C28 H28B 108.1 . . ?
C28 C29 C30 113.0(5) . . ?
C28 C29 H29A 109.0 . . ?
C30 C29 H29A 109.0 . . ?
C28 C29 H29B 109.0 . . ?
C30 C29 H29B 109.0 . . ?
H29A C29 H29B 107.8 . . ?
N4 C30 C25 108.5(4) . . ?
N4 C30 C29 109.3(4) . . ?
C25 C30 C29 108.2(5) . . ?
N4 C30 H30 110.3 . . ?
C25 C30 H30 110.3 . . ?
C29 C30 H30 110.3 . . ?
N4 C31 C32 121.3(5) . . ?
N4 C31 H31 119.3 . . ?
C32 C31 H31 119.3 . . ?
C33 C32 C38 118.8(5) . . ?
C33 C32 C31 121.4(5) . . ?
C38 C32 C31 119.7(5) . . ?
C32 C33 C34 122.5(5) . . ?
C32 C33 H33 118.8 . . ?
C34 C33 H33 118.8 . . ?
C36 C34 C33 117.8(5) . . ?
C36 C34 C35 121.9(5) . . ?
C33 C34 C35 120.2(5) . . ?
C34 C35 H35A 109.5 . . ?
C34 C35 H35B 109.5 . . ?
H35A C35 H35B 109.5 . . ?
C34 C35 H35C 109.5 . . ?
H35A C35 H35C 109.5 . . ?
H35B C35 H35C 109.5 . . ?
C34 C36 C37 121.8(5) . . ?
C34 C36 H36 119.1 . . ?
C37 C36 H36 119.1 . . ?
C38 C37 C36 119.2(5) . . ?
C38 C37 C39 121.1(5) . . ?
C36 C37 C39 119.7(5) . . ?
O3 C38 C37 121.4(5) . . ?
O3 C38 C32 118.7(5) . . ?
C37 C38 C32 119.9(5) . . ?
N5 C39 C37 122.0(5) . . ?
N5 C39 H39 119.0 . . ?
C37 C39 H39 119.0 . . ?
N5 C40 C45 109.2(4) . . ?
N5 C40 C41 108.1(4) . . ?
C45 C40 C41 110.1(4) . . ?
N5 C40 H40 109.8 . . ?
C45 C40 H40 109.8 . . ?
C41 C40 H40 109.8 . . ?
C42 C41 C40 110.5(5) . . ?
C42 C41 H41A 109.6 . . ?
C40 C41 H41A 109.6 . . ?
C42 C41 H41B 109.6 . . ?
C40 C41 H41B 109.6 . . ?
H41A C41 H41B 108.1 . . ?
C43 C42 C41 111.5(5) . . ?
C43 C42 H42A 109.3 . . ?
C41 C42 H42A 109.3 . . ?
C43 C42 H42B 109.3 . . ?
C41 C42 H42B 109.3 . . ?
H42A C42 H42B 108.0 . . ?
C44 C43 C42 109.3(5) . . ?
C44 C43 H43A 109.8 . . ?
C42 C43 H43A 109.8 . . ?
C44 C43 H43B 109.8 . . ?
C42 C43 H43B 109.8 . . ?
H43A C43 H43B 108.3 . . ?
C43 C44 C45 112.7(5) . . ?
C43 C44 H44A 109.0 . . ?
C45 C44 H44A 109.0 . . ?
C43 C44 H44B 109.0 . . ?
C45 C44 H44B 109.0 . . ?
H44A C44 H44B 107.8 . . ?
N6 C45 C40 107.9(4) . . ?
N6 C45 C44 109.5(5) . . ?
C40 C45 C44 110.3(4) . . ?
N6 C45 H45 109.7 . . ?
C40 C45 H45 109.7 . . ?
C44 C45 H45 109.7 . . ?
C53 O4 H04 109.5 . . ?
C68 O5 H05 109.5 . . ?
C83 O6 H06 109.5 . . ?
C54 N7 C55 117.6(5) . . ?
C61 N8 C60 118.1(5) . . ?
C69 N9 C70 117.5(5) . . ?
C76 N10 C75 118.0(4) . . ?
C84 N11 C85 116.9(4) . . ?
C46 N12 C90 119.9(4) . . ?
N12 C46 C47 122.4(2) . . ?
N12 C46 H46 118.8 . . ?
C47 C46 H46 118.8 . . ?
C48 C47 C53 118.9(3) . . ?
C48 C47 C46 120.2 . . ?
C53 C47 C46 120.9(3) . . ?
C49 C48 C47 121.4(3) . . ?
C49 C48 H48 119.3 . . ?
C47 C48 H48 119.3 . . ?
C48 C49 C51 118.4(5) . . ?
C48 C49 C50 120.0(5) . . ?
C51 C49 C50 121.5(5) . . ?
C49 C50 H50A 109.5 . . ?
C49 C50 H50B 109.5 . . ?
H50A C50 H50B 109.5 . . ?
C49 C50 H50C 109.5 . . ?
H50A C50 H50C 109.5 . . ?
H50B C50 H50C 109.5 . . ?
C52 C51 C49 121.8(5) . . ?
C52 C51 H51 119.1 . . ?
C49 C51 H51 119.1 . . ?
C53 C52 C51 119.2(5) . . ?
C53 C52 C54 119.7(5) . . ?
C51 C52 C54 121.1(5) . . ?
O4 C53 C52 119.0(5) . . ?
O4 C53 C47 120.8(5) . . ?
C52 C53 C47 120.1(5) . . ?
N7 C54 C52 122.2(5) . . ?
N7 C54 H54 118.9 . . ?
C52 C54 H54 118.9 . . ?
N7 C55 C60 108.9(4) . . ?
N7 C55 C56 108.6(4) . . ?
C60 C55 C56 110.5(5) . . ?
N7 C55 H55 109.6 . . ?
C60 C55 H55 109.6 . . ?
C56 C55 H55 109.6 . . ?
C57 C56 C55 111.2(4) . . ?
C57 C56 H56A 109.4 . . ?
C55 C56 H56A 109.4 . . ?
C57 C56 H56B 109.4 . . ?
C55 C56 H56B 109.4 . . ?
H56A C56 H56B 108.0 . . ?
C58 C57 C56 111.8(5) . . ?
C58 C57 H57A 109.3 . . ?
C56 C57 H57A 109.3 . . ?
C58 C57 H57B 109.3 . . ?
C56 C57 H57B 109.3 . . ?
H57A C57 H57B 107.9 . . ?
C57 C58 C59 110.6(5) . . ?
C57 C58 H58A 109.5 . . ?
C59 C58 H58A 109.5 . . ?
C57 C58 H58B 109.5 . . ?
C59 C58 H58B 109.5 . . ?
H58A C58 H58B 108.1 . . ?
C58 C59 C60 111.2(5) . . ?
C58 C59 H59A 109.4 . . ?
C60 C59 H59A 109.4 . . ?
C58 C59 H59B 109.4 . . ?
C60 C59 H59B 109.4 . . ?
H59A C59 H59B 108.0 . . ?
N8 C60 C55 108.6(4) . . ?
N8 C60 C59 108.2(4) . . ?
C55 C60 C59 109.6(4) . . ?
N8 C60 H60 110.1 . . ?
C55 C60 H60 110.1 . . ?
C59 C60 H60 110.1 . . ?
N8 C61 C62 120.9(5) . . ?
N8 C61 H61 119.6 . . ?
C62 C61 H61 119.6 . . ?
C63 C62 C68 120.0(5) . . ?
C63 C62 C61 119.6(5) . . ?
C68 C62 C61 120.2(5) . . ?
C62 C63 C64 121.7(5) . . ?
C62 C63 H63 119.1 . . ?
C64 C63 H63 119.2 . . ?
C66 C64 C63 117.3(5) . . ?
C66 C64 C65 122.4(5) . . ?
C63 C64 C65 120.3(5) . . ?
C64 C65 H65A 106(3) . . ?
C64 C65 H65B 112(3) . . ?
H65A C65 H65B 114(4) . . ?
C64 C65 H65C 106(3) . . ?
H65A C65 H65C 108(5) . . ?
H65B C65 H65C 112(5) . . ?
C67 C66 C64 122.6(5) . . ?
C67 C66 H66 118.7 . . ?
C64 C66 H66 118.7 . . ?
C66 C67 C68 118.8(5) . . ?
C66 C67 C69 120.9(5) . . ?
C68 C67 C69 120.3(5) . . ?
O5 C68 C62 122.5(5) . . ?
O5 C68 C67 117.9(5) . . ?
C62 C68 C67 119.6(5) . . ?
N9 C69 C67 121.6(5) . . ?
N9 C69 H69 119.2 . . ?
C67 C69 H69 119.2 . . ?
N9 C70 C75 108.7(4) . . ?
N9 C70 C71 108.5(4) . . ?
C75 C70 C71 111.0(4) . . ?
N9 C70 H70 109.6 . . ?
C75 C70 H70 109.6 . . ?
C71 C70 H70 109.6 . . ?
C72 C71 C70 111.8(5) . . ?
C72 C71 H71A 109.2 . . ?
C70 C71 H71A 109.2 . . ?
C72 C71 H71B 109.2 . . ?
C70 C71 H71B 109.2 . . ?
H71A C71 H71B 107.9 . . ?
C73 C72 C71 111.0(5) . . ?
C73 C72 H72A 109.4 . . ?
C71 C72 H72A 109.4 . . ?
C73 C72 H72B 109.4 . . ?
C71 C72 H72B 109.4 . . ?
H72A C72 H72B 108.0 . . ?
C72 C73 C74 110.3(5) . . ?
C72 C73 H73A 109.6 . . ?
C74 C73 H73A 109.6 . . ?
C72 C73 H73B 109.6 . . ?
C74 C73 H73B 109.6 . . ?
H73A C73 H73B 108.1 . . ?
C73 C74 C75 110.4(4) . . ?
C73 C74 H74A 109.6 . . ?
C75 C74 H74A 109.6 . . ?
C73 C74 H74B 109.6 . . ?
C75 C74 H74B 109.6 . . ?
H74A C74 H74B 108.1 . . ?
N10 C75 C70 107.6(4) . . ?
N10 C75 C74 110.2(4) . . ?
C70 C75 C74 110.9(4) . . ?
N10 C75 H75 109.4 . . ?
C70 C75 H75 109.4 . . ?
C74 C75 H75 109.4 . . ?
N10 C76 C77 122.3(5) . . ?
N10 C76 H76 118.9 . . ?
C77 C76 H76 118.8 . . ?
C83 C77 C78 119.3(5) . . ?
C83 C77 C76 121.4(5) . . ?
C78 C77 C76 119.3(5) . . ?
C79 C78 C77 121.9(5) . . ?
C79 C78 H78 119.1 . . ?
C77 C78 H78 119.1 . . ?
C81 C79 C78 117.8(5) . . ?
C81 C79 C80 121.8(5) . . ?
C78 C79 C80 120.4(5) . . ?
C79 C80 H80A 109.5 . . ?
C79 C80 H80B 109.5 . . ?
H80A C80 H80B 109.5 . . ?
C79 C80 H80C 109.5 . . ?
H80A C80 H80C 109.5 . . ?
H80B C80 H80C 109.5 . . ?
C79 C81 C82 123.3(5) . . ?
C79 C81 H81 118.4 . . ?
C82 C81 H81 118.4 . . ?
C81 C82 C83 117.5(5) . . ?
C81 C82 C84 123.2(4) . . ?
C83 C82 C84 119.2(4) . . ?
O6 C83 C77 121.5(4) . . ?
O6 C83 C82 118.2(4) . . ?
C77 C83 C82 120.2(5) . . ?
N11 C84 C82 123.6(5) . . ?
N11 C84 H84 118.2 . . ?
C82 C84 H84 118.2 . . ?
N11 C85 C90 110.6(4) . . ?
N11 C85 C86 110.0(4) . . ?
C90 C85 C86 109.2(4) . . ?
N11 C85 H85 109.0 . . ?
C90 C85 H85 109.0 . . ?
C86 C85 H85 109.0 . . ?
C85 C86 C87 111.5(5) . . ?
C85 C86 H86A 109.3 . . ?
C87 C86 H86A 109.3 . . ?
C85 C86 H86B 109.3 . . ?
C87 C86 H86B 109.3 . . ?
H86A C86 H86B 108.0 . . ?
C88 C87 C86 110.5(5) . . ?
C88 C87 H87A 109.5 . . ?
C86 C87 H87A 109.5 . . ?
C88 C87 H87B 109.5 . . ?
C86 C87 H87B 109.5 . . ?
H87A C87 H87B 108.1 . . ?
C87 C88 C89 111.1(4) . . ?
C87 C88 H88A 109.4 . . ?
C89 C88 H88A 109.4 . . ?
C87 C88 H88B 109.4 . . ?
C89 C88 H88B 109.4 . . ?
H88A C88 H88B 108.0 . . ?
C88 C89 C90 112.4(4) . . ?
C88 C89 H89A 109.1 . . ?
C90 C89 H89A 109.1 . . ?
C88 C89 H89B 109.1 . . ?
C90 C89 H89B 109.1 . . ?
H89A C89 H89B 107.9 . . ?
N12 C90 C85 107.9(4) . . ?
N12 C90 C89 107.6(4) . . ?
C85 C90 C89 109.7(4) . . ?
N12 C90 H90 110.5 . . ?
C85 C90 H90 110.5 . . ?
C89 C90 H90 110.5 . . ?

loop_
_geom_bond_atom_site_label_1
_geom_bond_atom_site_label_2
_geom_bond_distance
_geom_bond_site_symmetry_2
_geom_bond_publ_flag
O1 C8 1.366(6) . ?
O1 H01 0.8400 . ?
O2 C23 1.357(6) . ?
O2 H2 0.8400 . ?
O3 C38 1.363(6) . ?
O3 H03 0.8400 . ?
N1 C9 1.275(6) . ?
N1 C10 1.468(6) . ?
N2 C16 1.297(6) . ?
N2 C15 1.458(6) . ?
N3 C24 1.299(7) . ?
N3 C25 1.472(7) . ?
N4 C31 1.291(7) . ?
N4 C30 1.468(6) . ?
N5 C39 1.282(7) . ?
N5 C40 1.486(7) . ?
N6 C1 1.292(6) . ?
N6 C45 1.465(6) . ?
C1 C2 1.466(7) . ?
C1 H1 0.9500 . ?
C2 C3 1.400(7) . ?
C2 C8 1.410(7) . ?
C3 C4 1.406(7) . ?
C3 H3 0.9500 . ?
C4 C6 1.389(7) . ?
C4 C5 1.497(7) . ?
C5 H5A 0.9800 . ?
C5 H5B 0.9800 . ?
C5 H5C 0.9800 . ?
C6 C7 1.392(7) . ?
C6 H6 0.9500 . ?
C7 C8 1.371(7) . ?
C7 C9 1.462(7) . ?
C9 H9 0.9500 . ?
C10 C15 1.513(7) . ?
C10 C11 1.518(7) . ?
C10 H10 1.0000 . ?
C11 C12 1.528(7) . ?
C11 H11A 0.9900 . ?
C11 H11B 0.9900 . ?
C12 C13 1.491(7) . ?
C12 H12A 0.9900 . ?
C12 H12B 0.9900 . ?
C13 C14 1.516(7) . ?
C13 H13A 0.9900 . ?
C13 H13B 0.9900 . ?
C14 C15 1.519(7) . ?
C14 H14A 0.9900 . ?
C14 H14B 0.9900 . ?
C15 H15 1.0000 . ?
C16 C17 1.465(7) . ?
C16 H16 0.9500 . ?
C17 C18 1.391(7) . ?
C17 C23 1.394(7) . ?
C18 C19 1.380(7) . ?
C18 H18 0.9500 . ?
C19 C21 1.379(7) . ?
C19 C20 1.524(7) . ?
C20 H20A 0.9800 . ?
C20 H20B 0.9800 . ?
C20 H20C 0.9800 . ?
C21 C22 1.399(7) . ?
C21 H21 0.9500 . ?
C22 C23 1.394(7) . ?
C22 C24 1.441(7) . ?
C24 H24 0.9500 . ?
C25 C30 1.523(7) . ?
C25 C26 1.526(7) . ?
C25 H25 1.0000 . ?
C26 C27 1.524(7) . ?
C26 H26A 0.9900 . ?
C26 H26B 0.9900 . ?
C27 C28 1.512(8) . ?
C27 H27A 0.9900 . ?
C27 H27B 0.9900 . ?
C28 C29 1.511(7) . ?
C28 H28A 0.9900 . ?
C28 H28B 0.9900 . ?
C29 C30 1.542(7) . ?
C29 H29A 0.9900 . ?
C29 H29B 0.9900 . ?
C30 H30 1.0000 . ?
C31 C32 1.469(7) . ?
C31 H31 0.9500 . ?
C32 C33 1.391(7) . ?
C32 C38 1.403(7) . ?
C33 C34 1.391(7) . ?
C33 H33 0.9500 . ?
C34 C36 1.378(7) . ?
C34 C35 1.519(7) . ?
C35 H35A 0.9800 . ?
C35 H35B 0.9800 . ?
C35 H35C 0.9800 . ?
C36 C37 1.407(7) . ?
C36 H36 0.9500 . ?
C37 C38 1.395(7) . ?
C37 C39 1.467(7) . ?
C39 H39 0.9500 . ?
C40 C45 1.520(7) . ?
C40 C41 1.545(7) . ?
C40 H40 1.0000 . ?
C41 C42 1.532(8) . ?
C41 H41A 0.9900 . ?
C41 H41B 0.9900 . ?
C42 C43 1.524(7) . ?
C42 H42A 0.9900 . ?
C42 H42B 0.9900 . ?
C43 C44 1.521(7) . ?
C43 H43A 0.9900 . ?
C43 H43B 0.9900 . ?
C44 C45 1.524(7) . ?
C44 H44A 0.9900 . ?
C44 H44B 0.9900 . ?
C45 H45 1.0000 . ?
O4 C53 1.361(6) . ?
O4 H04 0.8400 . ?
O5 C68 1.359(6) . ?
O5 H05 0.8400 . ?
O6 C83 1.374(6) . ?
O6 H06 0.8400 . ?
N7 C54 1.279(6) . ?
N7 C55 1.460(6) . ?
N8 C61 1.280(7) . ?
N8 C60 1.463(6) . ?
N9 C69 1.274(6) . ?
N9 C70 1.472(6) . ?
N10 C76 1.283(6) . ?
N10 C75 1.480(6) . ?
N11 C84 1.270(6) . ?
N11 C85 1.467(6) . ?
N12 C46 1.275(5) . ?
N12 C90 1.476(6) . ?
C46 C47 1.4460 . ?
C46 H46 0.9500 . ?
C47 C48 1.3986 . ?
C47 C53 1.423(6) . ?
C48 C49 1.382(6) . ?
C48 H48 0.9500 . ?
C49 C51 1.398(7) . ?
C49 C50 1.506(7) . ?
C50 H50A 0.9800 . ?
C50 H50B 0.9800 . ?
C50 H50C 0.9800 . ?
C51 C52 1.397(7) . ?
C51 H51 0.9500 . ?
C52 C53 1.383(7) . ?
C52 C54 1.473(7) . ?
C54 H54 0.9500 . ?
C55 C60 1.527(7) . ?
C55 C56 1.527(7) . ?
C55 H55 1.0000 . ?
C56 C57 1.523(7) . ?
C56 H56A 0.9900 . ?
C56 H56B 0.9900 . ?
C57 C58 1.506(8) . ?
C57 H57A 0.9900 . ?
C57 H57B 0.9900 . ?
C58 C59 1.512(7) . ?
C58 H58A 0.9900 . ?
C58 H58B 0.9900 . ?
C59 C60 1.538(7) . ?
C59 H59A 0.9900 . ?
C59 H59B 0.9900 . ?
C60 H60 1.0000 . ?
C61 C62 1.466(7) . ?
C61 H61 0.9500 . ?
C62 C63 1.384(7) . ?
C62 C68 1.396(7) . ?
C63 C64 1.398(7) . ?
C63 H63 0.9500 . ?
C64 C66 1.393(7) . ?
C64 C65 1.515(7) . ?
C65 H65A 1.05(6) . ?
C65 H65B 1.00(6) . ?
C65 H65C 0.97(6) . ?
C66 C67 1.388(7) . ?
C66 H66 0.9500 . ?
C67 C68 1.407(7) . ?
C67 C69 1.463(7) . ?
C69 H69 0.9500 . ?
C70 C75 1.515(7) . ?
C70 C71 1.527(7) . ?
C70 H70 1.0000 . ?
C71 C72 1.525(8) . ?
C71 H71A 0.9900 . ?
C71 H71B 0.9900 . ?
C72 C73 1.508(8) . ?
C72 H72A 0.9900 . ?
C72 H72B 0.9900 . ?
C73 C74 1.528(7) . ?
C73 H73A 0.9900 . ?
C73 H73B 0.9900 . ?
C74 C75 1.532(7) . ?
C74 H74A 0.9900 . ?
C74 H74B 0.9900 . ?
C75 H75 1.0000 . ?
C76 C77 1.466(7) . ?
C76 H76 0.9500 . ?
C77 C83 1.393(6) . ?
C77 C78 1.394(7) . ?
C78 C79 1.383(7) . ?
C78 H78 0.9500 . ?
C79 C81 1.383(7) . ?
C79 C80 1.520(7) . ?
C80 H80A 0.9800 . ?
C80 H80B 0.9800 . ?
C80 H80C 0.9800 . ?
C81 C82 1.388(7) . ?
C81 H81 0.9500 . ?
C82 C83 1.420(6) . ?
C82 C84 1.466(6) . ?
C84 H84 0.9500 . ?
C85 C90 1.518(7) . ?
C85 C86 1.526(7) . ?
C85 H85 1.0000 . ?
C86 C87 1.528(7) . ?
C86 H86A 0.9900 . ?
C86 H86B 0.9900 . ?
C87 C88 1.513(7) . ?
C87 H87A 0.9900 . ?
C87 H87B 0.9900 . ?
C88 C89 1.515(7) . ?
C88 H88A 0.9900 . ?
C88 H88B 0.9900 . ?
C89 C90 1.522(7) . ?
C89 H89A 0.9900 . ?
C89 H89B 0.9900 . ?
C90 H90 1.0000 . ?

loop_
_geom_hbond_atom_site_label_D
_geom_hbond_atom_site_label_H
_geom_hbond_atom_site_label_A
_geom_hbond_distance_DH
_geom_hbond_distance_HA
_geom_hbond_distance_DA
_geom_hbond_angle_DHA
_geom_hbond_site_symmetry_A
O1 H01 N1 0.84 1.88 2.618(5) 145.1 .
O2 H2 N3 0.84 1.87 2.619(6) 148.6 .
O3 H03 N5 0.84 1.87 2.599(6) 144.3 .
O4 H04 N12 0.84 1.84 2.590(6) 147.4 .
O5 H05 N8 0.84 1.83 2.567(6) 146.3 .
O6 H06 N10 0.84 1.88 2.620(5) 146.8 .

loop_
_geom_torsion_atom_site_label_1
_geom_torsion_atom_site_label_2
_geom_torsion_atom_site_label_3
_geom_torsion_atom_site_label_4
_geom_torsion
_geom_torsion_site_symmetry_1
_geom_torsion_site_symmetry_2
_geom_torsion_site_symmetry_3
_geom_torsion_site_symmetry_4
_geom_torsion_publ_flag
C45 N6 C1 C2 176.9(5) . . . . ?
N6 C1 C2 C3 1.3(8) . . . . ?
N6 C1 C2 C8 -179.5(5) . . . . ?
C8 C2 C3 C4 0.8(8) . . . . ?
C1 C2 C3 C4 179.9(5) . . . . ?
C2 C3 C4 C6 -0.6(8) . . . . ?
C2 C3 C4 C5 180.0(5) . . . . ?
C3 C4 C6 C7 0.4(8) . . . . ?
C5 C4 C6 C7 179.9(5) . . . . ?
C4 C6 C7 C8 -0.5(8) . . . . ?
C4 C6 C7 C9 179.1(5) . . . . ?
C6 C7 C8 O1 179.8(5) . . . . ?
C9 C7 C8 O1 0.2(8) . . . . ?
C6 C7 C8 C2 0.8(8) . . . . ?
C9 C7 C8 C2 -178.8(5) . . . . ?
C3 C2 C8 O1 -179.9(5) . . . . ?
C1 C2 C8 O1 0.9(8) . . . . ?
C3 C2 C8 C7 -0.9(8) . . . . ?
C1 C2 C8 C7 180.0(5) . . . . ?
C10 N1 C9 C7 176.2(5) . . . . ?
C8 C7 C9 N1 3.8(8) . . . . ?
C6 C7 C9 N1 -175.7(5) . . . . ?
C9 N1 C10 C15 119.3(5) . . . . ?
C9 N1 C10 C11 -118.5(5) . . . . ?
N1 C10 C11 C12 -178.3(4) . . . . ?
C15 C10 C11 C12 -56.7(6) . . . . ?
C10 C11 C12 C13 56.4(6) . . . . ?
C11 C12 C13 C14 -56.6(6) . . . . ?
C12 C13 C14 C15 58.7(6) . . . . ?
C16 N2 C15 C10 128.5(5) . . . . ?
C16 N2 C15 C14 -112.0(5) . . . . ?
N1 C10 C15 N2 -62.7(5) . . . . ?
C11 C10 C15 N2 176.3(4) . . . . ?
N1 C10 C15 C14 177.1(4) . . . . ?
C11 C10 C15 C14 56.0(6) . . . . ?
C13 C14 C15 N2 -177.3(4) . . . . ?
C13 C14 C15 C10 -57.4(6) . . . . ?
C15 N2 C16 C17 179.3(5) . . . . ?
N2 C16 C17 C18 -1.7(8) . . . . ?
N2 C16 C17 C23 177.4(5) . . . . ?
C23 C17 C18 C19 -0.1(8) . . . . ?
C16 C17 C18 C19 179.0(5) . . . . ?
C17 C18 C19 C21 -1.7(8) . . . . ?
C17 C18 C19 C20 -177.8(5) . . . . ?
C18 C19 C21 C22 1.8(8) . . . . ?
C20 C19 C21 C22 177.9(5) . . . . ?
C19 C21 C22 C23 -0.1(8) . . . . ?
C19 C21 C22 C24 -179.9(5) . . . . ?
C21 C22 C23 O2 178.1(5) . . . . ?
C24 C22 C23 O2 -2.0(8) . . . . ?
C21 C22 C23 C17 -1.9(8) . . . . ?
C24 C22 C23 C17 178.0(5) . . . . ?
C18 C17 C23 O2 -178.1(5) . . . . ?
C16 C17 C23 O2 2.8(8) . . . . ?
C18 C17 C23 C22 2.0(8) . . . . ?
C16 C17 C23 C22 -177.2(5) . . . . ?
C25 N3 C24 C22 178.0(5) . . . . ?
C23 C22 C24 N3 4.0(9) . . . . ?
C21 C22 C24 N3 -176.2(5) . . . . ?
C24 N3 C25 C30 118.0(5) . . . . ?
C24 N3 C25 C26 -119.8(5) . . . . ?
N3 C25 C26 C27 180.0(5) . . . . ?
C30 C25 C26 C27 -58.0(6) . . . . ?
C25 C26 C27 C28 55.7(7) . . . . ?
C26 C27 C28 C29 -54.3(7) . . . . ?
C27 C28 C29 C30 56.2(7) . . . . ?
C31 N4 C30 C25 130.3(5) . . . . ?
C31 N4 C30 C29 -111.9(5) . . . . ?
N3 C25 C30 N4 -63.8(6) . . . . ?
C26 C25 C30 N4 175.3(4) . . . . ?
N3 C25 C30 C29 177.7(4) . . . . ?
C26 C25 C30 C29 56.8(6) . . . . ?
C28 C29 C30 N4 -174.8(5) . . . . ?
C28 C29 C30 C25 -56.8(6) . . . . ?
C30 N4 C31 C32 175.2(4) . . . . ?
N4 C31 C32 C33 -5.0(8) . . . . ?
N4 C31 C32 C38 178.4(5) . . . . ?
C38 C32 C33 C34 -1.0(8) . . . . ?
C31 C32 C33 C34 -177.6(5) . . . . ?
C32 C33 C34 C36 -0.7(8) . . . . ?
C32 C33 C34 C35 176.4(5) . . . . ?
C33 C34 C36 C37 1.0(8) . . . . ?
C35 C34 C36 C37 -176.0(5) . . . . ?
C34 C36 C37 C38 0.4(8) . . . . ?
C34 C36 C37 C39 179.2(5) . . . . ?
C36 C37 C38 O3 177.3(5) . . . . ?
C39 C37 C38 O3 -1.5(8) . . . . ?
C36 C37 C38 C32 -2.1(8) . . . . ?
C39 C37 C38 C32 179.1(5) . . . . ?
C33 C32 C38 O3 -177.0(5) . . . . ?
C31 C32 C38 O3 -0.4(7) . . . . ?
C33 C32 C38 C37 2.4(8) . . . . ?
C31 C32 C38 C37 179.1(5) . . . . ?
C40 N5 C39 C37 179.9(4) . . . . ?
C38 C37 C39 N5 4.2(8) . . . . ?
C36 C37 C39 N5 -174.6(5) . . . . ?
C39 N5 C40 C45 119.6(5) . . . . ?
C39 N5 C40 C41 -120.6(5) . . . . ?
N5 C40 C41 C42 -176.1(4) . . . . ?
C45 C40 C41 C42 -56.9(6) . . . . ?
C40 C41 C42 C43 57.3(6) . . . . ?
C41 C42 C43 C44 -56.1(7) . . . . ?
C42 C43 C44 C45 56.4(7) . . . . ?
C1 N6 C45 C40 129.6(5) . . . . ?
C1 N6 C45 C44 -110.3(6) . . . . ?
N5 C40 C45 N6 -65.4(6) . . . . ?
C41 C40 C45 N6 176.0(4) . . . . ?
N5 C40 C45 C44 175.0(4) . . . . ?
C41 C40 C45 C44 56.4(6) . . . . ?
C43 C44 C45 N6 -176.0(5) . . . . ?
C43 C44 C45 C40 -57.4(6) . . . . ?
C90 N12 C46 C47 177.2(3) . . . . ?
N12 C46 C47 C48 -178.3(3) . . . . ?
N12 C46 C47 C53 1.8(3) . . . . ?
C53 C47 C48 C49 -0.6(3) . . . . ?
C46 C47 C48 C49 179.5(3) . . . . ?
C47 C48 C49 C51 1.9(5) . . . . ?
C47 C48 C49 C50 -178.1(3) . . . . ?
C48 C49 C51 C52 -1.5(7) . . . . ?
C50 C49 C51 C52 178.5(5) . . . . ?
C49 C51 C52 C53 -0.3(8) . . . . ?
C49 C51 C52 C54 178.9(5) . . . . ?
C51 C52 C53 O4 -179.2(4) . . . . ?
C54 C52 C53 O4 1.6(7) . . . . ?
C51 C52 C53 C47 1.6(7) . . . . ?
C54 C52 C53 C47 -177.6(4) . . . . ?
C48 C47 C53 O4 179.6(3) . . . . ?
C46 C47 C53 O4 -0.5(6) . . . . ?
C48 C47 C53 C52 -1.2(6) . . . . ?
C46 C47 C53 C52 178.7(3) . . . . ?
C55 N7 C54 C52 178.7(4) . . . . ?
C53 C52 C54 N7 178.2(5) . . . . ?
C51 C52 C54 N7 -1.0(8) . . . . ?
C54 N7 C55 C60 129.3(5) . . . . ?
C54 N7 C55 C56 -110.4(5) . . . . ?
N7 C55 C56 C57 -175.4(5) . . . . ?
C60 C55 C56 C57 -56.0(6) . . . . ?
C55 C56 C57 C58 55.4(7) . . . . ?
C56 C57 C58 C59 -55.7(7) . . . . ?
C57 C58 C59 C60 57.2(7) . . . . ?
C61 N8 C60 C55 123.5(5) . . . . ?
C61 N8 C60 C59 -117.6(5) . . . . ?
N7 C55 C60 N8 -65.8(5) . . . . ?
C56 C55 C60 N8 175.0(4) . . . . ?
N7 C55 C60 C59 176.1(4) . . . . ?
C56 C55 C60 C59 56.9(6) . . . . ?
C58 C59 C60 N8 -176.3(5) . . . . ?
C58 C59 C60 C55 -58.0(6) . . . . ?
C60 N8 C61 C62 177.6(4) . . . . ?
N8 C61 C62 C63 -175.5(5) . . . . ?
N8 C61 C62 C68 0.7(8) . . . . ?
C68 C62 C63 C64 1.2(8) . . . . ?
C61 C62 C63 C64 177.3(4) . . . . ?
C62 C63 C64 C66 0.2(7) . . . . ?
C62 C63 C64 C65 -177.6(5) . . . . ?
C63 C64 C66 C67 -1.7(8) . . . . ?
C65 C64 C66 C67 176.0(5) . . . . ?
C64 C66 C67 C68 1.7(8) . . . . ?
C64 C66 C67 C69 -179.0(5) . . . . ?
C63 C62 C68 O5 177.9(5) . . . . ?
C61 C62 C68 O5 1.8(7) . . . . ?
C63 C62 C68 C67 -1.2(7) . . . . ?
C61 C62 C68 C67 -177.3(4) . . . . ?
C66 C67 C68 O5 -179.3(4) . . . . ?
C69 C67 C68 O5 1.4(7) . . . . ?
C66 C67 C68 C62 -0.3(7) . . . . ?
C69 C67 C68 C62 -179.6(5) . . . . ?
C70 N9 C69 C67 179.1(4) . . . . ?
C66 C67 C69 N9 4.6(7) . . . . ?
C68 C67 C69 N9 -176.1(5) . . . . ?
C69 N9 C70 C75 126.7(5) . . . . ?
C69 N9 C70 C71 -112.6(5) . . . . ?
N9 C70 C71 C72 -173.5(4) . . . . ?
C75 C70 C71 C72 -54.2(6) . . . . ?
C70 C71 C72 C73 55.4(6) . . . . ?
C71 C72 C73 C74 -57.2(6) . . . . ?
C72 C73 C74 C75 58.4(6) . . . . ?
C76 N10 C75 C70 117.8(5) . . . . ?
C76 N10 C75 C74 -121.2(5) . . . . ?
N9 C70 C75 N10 -65.2(5) . . . . ?
C71 C70 C75 N10 175.6(4) . . . . ?
N9 C70 C75 C74 174.3(4) . . . . ?
C71 C70 C75 C74 55.1(6) . . . . ?
C73 C74 C75 N10 -176.5(4) . . . . ?
C73 C74 C75 C70 -57.4(6) . . . . ?
C75 N10 C76 C77 -179.3(4) . . . . ?
N10 C76 C77 C83 5.2(8) . . . . ?
N10 C76 C77 C78 -172.5(5) . . . . ?
C83 C77 C78 C79 1.1(8) . . . . ?
C76 C77 C78 C79 178.8(5) . . . . ?
C77 C78 C79 C81 -0.6(8) . . . . ?
C77 C78 C79 C80 -177.9(5) . . . . ?
C78 C79 C81 C82 0.7(8) . . . . ?
C80 C79 C81 C82 178.1(5) . . . . ?
C79 C81 C82 C83 -1.4(8) . . . . ?
C79 C81 C82 C84 -177.7(5) . . . . ?
C78 C77 C83 O6 179.4(5) . . . . ?
C76 C77 C83 O6 1.7(8) . . . . ?
C78 C77 C83 C82 -1.8(8) . . . . ?
C76 C77 C83 C82 -179.5(5) . . . . ?
C81 C82 C83 O6 -179.2(5) . . . . ?
C84 C82 C83 O6 -2.8(7) . . . . ?
C81 C82 C83 C77 1.9(8) . . . . ?
C84 C82 C83 C77 178.3(5) . . . . ?
C85 N11 C84 C82 177.1(5) . . . . ?
C81 C82 C84 N11 5.9(8) . . . . ?
C83 C82 C84 N11 -170.3(5) . . . . ?
C84 N11 C85 C90 124.7(5) . . . . ?
C84 N11 C85 C86 -114.5(5) . . . . ?
N11 C85 C86 C87 179.5(4) . . . . ?
C90 C85 C86 C87 -58.9(6) . . . . ?
C85 C86 C87 C88 56.6(6) . . . . ?
C86 C87 C88 C89 -53.7(6) . . . . ?
C87 C88 C89 C90 55.2(6) . . . . ?
C46 N12 C90 C85 121.6(5) . . . . ?
C46 N12 C90 C89 -120.0(5) . . . . ?
N11 C85 C90 N12 -63.6(5) . . . . ?
C86 C85 C90 N12 175.2(4) . . . . ?
N11 C85 C90 C89 179.4(4) . . . . ?
C86 C85 C90 C89 58.2(6) . . . . ?
C88 C89 C90 N12 -174.6(4) . . . . ?
C88 C89 C90 C85 -57.4(6) . . . . ?
